data_7020921
loop_
_publ_author_name
'\<St\<epni\<cka, Petr'
'C\'isa\<rov\'a, Ivana'

_publ_section_title
;
 Selective borane reduction of phosphinoferrocene carbaldehydes to
 phosphinoalcohol--borane adducts. The coordination behaviour of
 1-(diphenylphosphino)- 1&#x2032;-(methoxymethyl)ferrocene, a new
 ferrocene O,P-hybrid donor prepared from such an adduct
;
_journal_issue 10
_journal_name_full 'Dalton Transactions'
_journal_page_first 3373
_journal_paper_doi 10.1039/c2dt32511j
_journal_volume 42
_journal_year 2013
_chemical_formula_moiety 'C24 H26 B Fe O P'
_chemical_formula_sum 'C24 H26 B Fe O P'
_chemical_formula_weight 428.08
_chemical_name_systematic
;
1-(diphenylphosphino)-1'-(methoxymethyl)ferrocene-borane (1/1)
;
_space_group_IT_number 2
_symmetry_cell_setting triclinic
_symmetry_space_group_name_Hall '-P 1'
_symmetry_space_group_name_H-M 'P -1'
_atom_sites_solution_hydrogens mixed
_atom_sites_solution_primary direct
_atom_sites_solution_secondary difmap
_audit_creation_method SHELXL-97
_cell_angle_alpha 88.5960(10)
_cell_angle_beta 81.7640(10)
_cell_angle_gamma 75.4980(10)
_cell_formula_units_Z 4
_cell_length_a 9.4573(2)
_cell_length_b 13.4113(3)
_cell_length_c 17.4666(4)
_cell_measurement_reflns_used 9552
_cell_measurement_temperature 150(2)
_cell_measurement_theta_max 27.48
_cell_measurement_theta_min 1.00
_cell_volume 2122.52(8)
_computing_cell_refinement 'HKL Scalepack (Otwinowski & Minor, 1997)'
_computing_data_collection 'Collect (Nonius BV, 1997-2000)'
_computing_data_reduction 'HKL Denzo and Scalepack (Otwinowski & Minor, 1997)'
_computing_molecular_graphics 'PLATON (Spek, 2001)'
_computing_publication_material 'PLATON (Spek, 2001)'
_computing_structure_refinement 'SHELXL-97 (Sheldrick, 1997)'
_computing_structure_solution 'SIR97 (Altomare et al., 1994)'
_diffrn_ambient_temperature 150(2)
_diffrn_detector_area_resol_mean 9.091
_diffrn_measured_fraction_theta_full 0.992
_diffrn_measured_fraction_theta_max 0.992
_diffrn_measurement_device_type KappaCCD
_diffrn_measurement_method '\w and \p scans to fill the Ewald sphere'
_diffrn_radiation_monochromator 'horizontally mounted graphite crystal'
_diffrn_radiation_source 'fine-focus sealed tube'
_diffrn_radiation_type MoK\a
_diffrn_radiation_wavelength 0.71073
_diffrn_reflns_av_R_equivalents 0.035
_diffrn_reflns_av_sigmaI/netI 0.0344
_diffrn_reflns_limit_h_max 12
_diffrn_reflns_limit_h_min -12
_diffrn_reflns_limit_k_max 17
_diffrn_reflns_limit_k_min -17
_diffrn_reflns_limit_l_max 22
_diffrn_reflns_limit_l_min -6
_diffrn_reflns_number 40793
_diffrn_reflns_theta_full 27.51
_diffrn_reflns_theta_max 27.51
_diffrn_reflns_theta_min 1.18
_diffrn_standards_number 0
_exptl_absorpt_coefficient_mu 0.797
_exptl_absorpt_correction_type none
_exptl_crystal_colour orange
_exptl_crystal_density_diffrn 1.340
_exptl_crystal_density_method 'not measured'
_exptl_crystal_description prism
_exptl_crystal_F_000 896
_exptl_crystal_size_max 0.45
_exptl_crystal_size_mid 0.40
_exptl_crystal_size_min 0.25
_refine_diff_density_max 0.456
_refine_diff_density_min -0.497
_refine_diff_density_rms 0.065
_refine_ls_extinction_method none
_refine_ls_goodness_of_fit_ref 1.145
_refine_ls_hydrogen_treatment constr
_refine_ls_matrix_type full
_refine_ls_number_parameters 506
_refine_ls_number_reflns 9711
_refine_ls_number_restraints 0
_refine_ls_restrained_S_all 1.145
_refine_ls_R_factor_all 0.0520
_refine_ls_R_factor_gt 0.0416
_refine_ls_shift/su_max 0.001
_refine_ls_shift/su_mean 0.000
_refine_ls_structure_factor_coef Fsqd
_refine_ls_weighting_details 'calc w=1/[\s^2^(Fo^2^)+(0.0299P)^2^+2.5935P] where P=(Fo^2^+2Fc^2^)/3'
_refine_ls_weighting_scheme calc
_refine_ls_wR_factor_gt 0.1056
_refine_ls_wR_factor_ref 0.1091
_reflns_number_gt 8219
_reflns_number_total 9711
_reflns_threshold_expression >2sigma(I)
_cod_data_source_file c2dt32511j.txt
_cod_data_source_block ps311tw
_cod_depositor_comments
;
The following automatic conversions were performed:

'_atom_sites_solution_hydrogens' value 'geom + difmap' was changed to
'mixed'.

Automatic conversion script
Id: cif_fix_values 6452 2018-10-05 10:23:21Z andrius 
;
_cod_original_sg_symbol_H-M P-1
_cod_database_code 7020921

loop_
_symmetry_equiv_pos_as_xyz
'x, y, z'
'-x, -y, -z'

loop_
_atom_site_label
_atom_site_type_symbol
_atom_site_fract_x
_atom_site_fract_y
_atom_site_fract_z
_atom_site_U_iso_or_equiv
_atom_site_adp_type
_atom_site_occupancy
_atom_site_symmetry_multiplicity
_atom_site_calc_flag
_atom_site_refinement_flags
Fe1 Fe 0.70625(4) 0.73693(3) -0.12389(2) 0.02432(9) Uani 1 1 d .
P1 P 0.71010(7) 0.64126(5) 0.06110(4) 0.02219(13) Uani 1 1 d .
O1 O 0.3106(2) 0.98646(16) -0.09222(13) 0.0377(5) Uani 1 1 d .
B1 B 0.8582(4) 0.7002(3) 0.09253(19) 0.0330(7) Uani 1 1 d .
H1B H 0.9711 0.6399 0.0670 0.040 Uiso 1 1 d R
H2B H 0.8418 0.7788 0.0765 0.040 Uiso 1 1 d R
H3B H 0.8380 0.6993 0.1541 0.040 Uiso 1 1 d R
C101 C 0.7178(3) 0.62699(19) -0.04103(14) 0.0229(5) Uani 1 1 d .
C102 C 0.8512(3) 0.6061(2) -0.09518(15) 0.0269(5) Uani 1 1 d .
H102 H 0.9456 0.6013 -0.0835 0.032 Uiso 1 1 d R
C103 C 0.8143(3) 0.5933(2) -0.16955(16) 0.0336(6) Uani 1 1 d .
H103 H 0.8805 0.5788 -0.2150 0.040 Uiso 1 1 d R
C104 C 0.6595(3) 0.6070(2) -0.16284(16) 0.0331(6) Uani 1 1 d .
H104 H 0.6066 0.6030 -0.2031 0.040 Uiso 1 1 d R
C105 C 0.5992(3) 0.6272(2) -0.08416(16) 0.0274(5) Uani 1 1 d .
H105 H 0.4999 0.6389 -0.0639 0.033 Uiso 1 1 d R
C106 C 0.5529(3) 0.8748(2) -0.11648(16) 0.0293(6) Uani 1 1 d .
C107 C 0.6656(3) 0.8781(2) -0.07134(16) 0.0287(6) Uani 1 1 d .
H107 H 0.6517 0.8918 -0.0185 0.034 Uiso 1 1 d R
C108 C 0.8028(3) 0.8571(2) -0.12095(18) 0.0342(6) Uani 1 1 d .
H108 H 0.8946 0.8534 -0.1061 0.041 Uiso 1 1 d R
C109 C 0.7753(3) 0.8424(2) -0.19735(17) 0.0356(7) Uani 1 1 d .
H109 H 0.8456 0.8279 -0.2413 0.043 Uiso 1 1 d R
C110 C 0.6221(3) 0.8535(2) -0.19482(16) 0.0329(6) Uani 1 1 d .
H110 H 0.5744 0.8481 -0.2369 0.039 Uiso 1 1 d R
C111 C 0.3946(3) 0.8834(2) -0.08756(18) 0.0343(6) Uani 1 1 d .
H11A H 0.3849 0.8616 -0.0341 0.041 Uiso 1 1 d R
H11B H 0.3571 0.8384 -0.1176 0.041 Uiso 1 1 d R
C112 C 0.5211(3) 0.7086(2) 0.09735(14) 0.0245(5) Uani 1 1 d .
C113 C 0.4900(3) 0.8112(2) 0.12120(15) 0.0290(6) Uani 1 1 d .
H113 H 0.5660 0.8441 0.1199 0.035 Uiso 1 1 d R
C114 C 0.3456(3) 0.8638(2) 0.14691(16) 0.0367(7) Uani 1 1 d .
H114 H 0.3245 0.9324 0.1625 0.044 Uiso 1 1 d R
C115 C 0.2326(3) 0.8148(3) 0.14941(17) 0.0391(7) Uani 1 1 d .
H115 H 0.1359 0.8507 0.1664 0.047 Uiso 1 1 d R
C116 C 0.2625(3) 0.7126(2) 0.12657(17) 0.0361(7) Uani 1 1 d .
H116 H 0.1861 0.6800 0.1281 0.043 Uiso 1 1 d R
C117 C 0.4070(3) 0.6591(2) 0.10141(15) 0.0289(6) Uani 1 1 d .
H117 H 0.4279 0.5900 0.0873 0.035 Uiso 1 1 d R
C118 C 0.7330(3) 0.5114(2) 0.09748(15) 0.0246(5) Uani 1 1 d .
C119 C 0.7262(3) 0.4955(2) 0.17710(16) 0.0335(6) Uani 1 1 d .
H119 H 0.7008 0.5519 0.2107 0.040 Uiso 1 1 d R
C120 C 0.7569(3) 0.3965(2) 0.20628(17) 0.0373(7) Uani 1 1 d .
H120 H 0.7520 0.3865 0.2594 0.045 Uiso 1 1 d R
C121 C 0.7952(3) 0.3123(2) 0.15616(17) 0.0333(6) Uani 1 1 d .
H121 H 0.8160 0.2459 0.1756 0.040 Uiso 1 1 d R
C122 C 0.8018(3) 0.3273(2) 0.07752(17) 0.0295(6) Uani 1 1 d .
H122 H 0.8280 0.2709 0.0438 0.035 Uiso 1 1 d R
C123 C 0.7707(3) 0.4261(2) 0.04820(15) 0.0253(5) Uani 1 1 d .
H123 H 0.7742 0.4356 -0.0049 0.030 Uiso 1 1 d R
C124 C 0.1597(3) 0.9935(3) -0.0624(2) 0.0481(8) Uani 1 1 d .
H24A H 0.1527 0.9686 -0.0103 0.058 Uiso 1 1 d R
H24B H 0.1046 1.0641 -0.0628 0.058 Uiso 1 1 d R
H24C H 0.1204 0.9527 -0.0941 0.058 Uiso 1 1 d R
Fe2 Fe 0.70166(4) 0.22990(3) 0.59992(2) 0.02467(9) Uani 1 1 d .
P2 P 0.72466(7) 0.14106(5) 0.41505(4) 0.02178(13) Uani 1 1 d .
O2 O 0.3068(2) 0.48071(15) 0.62072(14) 0.0401(5) Uani 1 1 d .
B2 B 0.8815(3) 0.1997(3) 0.3695(2) 0.0322(7) Uani 1 1 d .
H4A H 0.8614 0.2828 0.3934 0.039 Uiso 1 1 d R
H5B H 0.8683 0.2072 0.3087 0.039 Uiso 1 1 d R
H6B H 0.9871 0.1455 0.3875 0.039 Uiso 1 1 d R
C201 C 0.7198(3) 0.12193(19) 0.51690(14) 0.0238(5) Uani 1 1 d .
C202 C 0.8490(3) 0.0996(2) 0.55466(16) 0.0299(6) Uani 1 1 d .
H202 H 0.9448 0.0953 0.5308 0.036 Uiso 1 1 d R
C203 C 0.8057(4) 0.0855(2) 0.63446(17) 0.0369(7) Uani 1 1 d .
H203 H 0.8682 0.0701 0.6720 0.044 Uiso 1 1 d R
C204 C 0.6504(4) 0.0991(2) 0.64682(16) 0.0353(6) Uani 1 1 d .
H204 H 0.5935 0.0939 0.6941 0.042 Uiso 1 1 d R
C205 C 0.5966(3) 0.1215(2) 0.57473(15) 0.0270(5) Uani 1 1 d .
H205 H 0.4987 0.1339 0.5666 0.032 Uiso 1 1 d R
C206 C 0.5476(3) 0.3676(2) 0.61323(16) 0.0286(6) Uani 1 1 d .
C207 C 0.6618(3) 0.3734(2) 0.55141(16) 0.0295(6) Uani 1 1 d .
H207 H 0.6493 0.3893 0.5003 0.035 Uiso 1 1 d R
C208 C 0.7981(3) 0.3511(2) 0.58170(17) 0.0327(6) Uani 1 1 d .
H208 H 0.8903 0.3486 0.5537 0.039 Uiso 1 1 d R
C209 C 0.7681(3) 0.3331(2) 0.66226(17) 0.0336(6) Uani 1 1 d .
H209 H 0.8376 0.3173 0.6962 0.040 Uiso 1 1 d R
C210 C 0.6153(3) 0.3430(2) 0.68180(16) 0.0315(6) Uani 1 1 d .
H210 H 0.5668 0.3350 0.7309 0.038 Uiso 1 1 d R
C211 C 0.3894(3) 0.3776(2) 0.60610(19) 0.0348(6) Uani 1 1 d .
H11C H 0.3817 0.3572 0.5542 0.042 Uiso 1 1 d R
H11D H 0.3496 0.3322 0.6424 0.042 Uiso 1 1 d R
C212 C 0.5403(3) 0.2098(2) 0.40025(14) 0.0236(5) Uani 1 1 d .
C213 C 0.5111(3) 0.3138(2) 0.38188(15) 0.0287(6) Uani 1 1 d .
H213 H 0.5872 0.3472 0.3758 0.034 Uiso 1 1 d R
C214 C 0.3684(3) 0.3683(2) 0.37242(17) 0.0357(7) Uani 1 1 d .
H214 H 0.3486 0.4380 0.3606 0.043 Uiso 1 1 d R
C215 C 0.2562(3) 0.3183(3) 0.38126(17) 0.0405(7) Uani 1 1 d .
H215 H 0.1611 0.3542 0.3745 0.049 Uiso 1 1 d R
C216 C 0.2834(3) 0.2147(3) 0.39931(17) 0.0375(7) Uani 1 1 d .
H216 H 0.2069 0.1818 0.4052 0.045 Uiso 1 1 d R
C217 C 0.4253(3) 0.1602(2) 0.40887(15) 0.0283(6) Uani 1 1 d .
H217 H 0.4437 0.0907 0.4211 0.034 Uiso 1 1 d R
C218 C 0.7513(3) 0.01320(19) 0.37428(14) 0.0234(5) Uani 1 1 d .
C219 C 0.7478(3) 0.0023(2) 0.29545(16) 0.0358(6) Uani 1 1 d .
H219 H 0.7226 0.0606 0.2654 0.043 Uiso 1 1 d R
C220 C 0.7811(4) -0.0951(2) 0.26163(17) 0.0393(7) Uani 1 1 d .
H220 H 0.7783 -0.1021 0.2091 0.047 Uiso 1 1 d R
C221 C 0.8190(3) -0.1817(2) 0.30669(17) 0.0354(6) Uani 1 1 d .
H221 H 0.8439 -0.2468 0.2838 0.042 Uiso 1 1 d R
C222 C 0.8202(3) -0.1719(2) 0.38508(17) 0.0313(6) Uani 1 1 d .
H222 H 0.8438 -0.2302 0.4152 0.038 Uiso 1 1 d R
C223 C 0.7860(3) -0.0744(2) 0.41889(15) 0.0245(5) Uani 1 1 d .
H223 H 0.7858 -0.0676 0.4718 0.029 Uiso 1 1 d R
C224 C 0.1547(4) 0.4890(3) 0.6161(3) 0.0624(11) Uani 1 1 d .
H24D H 0.1434 0.4694 0.5652 0.075 Uiso 1 1 d R
H24E H 0.0987 0.5586 0.6271 0.075 Uiso 1 1 d R
H24F H 0.1196 0.4439 0.6535 0.075 Uiso 1 1 d R

loop_
_atom_site_aniso_label
_atom_site_aniso_U_11
_atom_site_aniso_U_22
_atom_site_aniso_U_33
_atom_site_aniso_U_23
_atom_site_aniso_U_13
_atom_site_aniso_U_12
Fe1 0.02403(19) 0.02603(19) 0.02275(18) 0.00227(14) -0.00271(14) -0.00648(14)
P1 0.0227(3) 0.0221(3) 0.0218(3) -0.0011(2) -0.0038(2) -0.0050(2)
O1 0.0281(10) 0.0317(11) 0.0504(13) 0.0040(9) -0.0020(9) -0.0046(8)
B1 0.0333(16) 0.0365(18) 0.0331(16) -0.0066(13) -0.0078(13) -0.0134(14)
C101 0.0259(12) 0.0200(12) 0.0234(12) 0.0024(9) -0.0046(10) -0.0064(10)
C102 0.0245(13) 0.0262(13) 0.0276(13) -0.0003(10) -0.0027(10) -0.0024(10)
C103 0.0407(16) 0.0301(14) 0.0260(13) -0.0049(11) 0.0007(12) -0.0042(12)
C104 0.0443(17) 0.0321(15) 0.0276(14) -0.0004(11) -0.0110(12) -0.0147(13)
C105 0.0276(13) 0.0261(13) 0.0317(14) 0.0037(10) -0.0064(11) -0.0118(11)
C106 0.0281(14) 0.0280(14) 0.0300(14) 0.0037(11) -0.0030(11) -0.0046(11)
C107 0.0331(14) 0.0221(13) 0.0305(14) 0.0041(10) -0.0035(11) -0.0068(11)
C108 0.0263(14) 0.0279(14) 0.0490(17) 0.0053(12) -0.0044(12) -0.0087(11)
C109 0.0374(16) 0.0309(15) 0.0347(15) 0.0090(12) 0.0062(12) -0.0085(12)
C110 0.0378(15) 0.0320(15) 0.0269(14) 0.0082(11) -0.0073(12) -0.0042(12)
C111 0.0311(15) 0.0320(15) 0.0371(15) 0.0056(12) -0.0014(12) -0.0051(12)
C112 0.0271(13) 0.0240(12) 0.0216(12) 0.0003(10) -0.0046(10) -0.0040(10)
C113 0.0361(15) 0.0249(13) 0.0242(13) 0.0014(10) -0.0039(11) -0.0044(11)
C114 0.0467(17) 0.0294(15) 0.0265(14) -0.0002(11) -0.0025(12) 0.0027(13)
C115 0.0312(15) 0.0472(18) 0.0290(14) -0.0006(13) -0.0031(12) 0.0078(13)
C116 0.0273(14) 0.0495(18) 0.0317(15) -0.0034(13) -0.0036(11) -0.0099(13)
C117 0.0275(13) 0.0316(14) 0.0271(13) -0.0040(11) -0.0031(10) -0.0062(11)
C118 0.0200(12) 0.0260(13) 0.0257(12) 0.0011(10) -0.0031(10) -0.0023(10)
C119 0.0385(16) 0.0303(15) 0.0266(14) -0.0004(11) -0.0008(11) -0.0010(12)
C120 0.0438(17) 0.0376(16) 0.0274(14) 0.0056(12) -0.0010(12) -0.0070(13)
C121 0.0327(15) 0.0267(14) 0.0409(16) 0.0090(12) -0.0065(12) -0.0083(11)
C122 0.0270(13) 0.0246(13) 0.0386(15) 0.0006(11) -0.0071(11) -0.0082(11)
C123 0.0239(12) 0.0272(13) 0.0257(13) 0.0006(10) -0.0063(10) -0.0067(10)
C124 0.0313(16) 0.0388(18) 0.070(2) 0.0014(16) -0.0001(15) -0.0059(13)
Fe2 0.02613(19) 0.02287(19) 0.02419(19) -0.00320(14) -0.00604(15) -0.00290(14)
P2 0.0191(3) 0.0218(3) 0.0238(3) -0.0009(2) -0.0032(2) -0.0039(2)
O2 0.0289(10) 0.0276(10) 0.0601(14) -0.0036(10) -0.0056(10) -0.0002(8)
B2 0.0271(15) 0.0318(16) 0.0385(17) 0.0050(13) -0.0014(13) -0.0110(13)
C201 0.0247(12) 0.0211(12) 0.0249(12) -0.0031(10) -0.0051(10) -0.0033(10)
C202 0.0279(13) 0.0264(13) 0.0338(14) -0.0071(11) -0.0106(11) 0.0007(11)
C203 0.0493(18) 0.0269(14) 0.0321(15) -0.0005(11) -0.0194(13) 0.0025(13)
C204 0.0513(18) 0.0289(14) 0.0260(14) 0.0009(11) -0.0049(12) -0.0110(13)
C205 0.0314(14) 0.0240(13) 0.0269(13) -0.0015(10) -0.0031(11) -0.0096(11)
C206 0.0308(14) 0.0218(13) 0.0319(14) -0.0057(10) -0.0061(11) -0.0026(10)
C207 0.0347(14) 0.0212(13) 0.0317(14) -0.0016(10) -0.0049(11) -0.0050(11)
C208 0.0289(14) 0.0280(14) 0.0418(16) -0.0056(12) -0.0027(12) -0.0090(11)
C209 0.0358(15) 0.0306(15) 0.0362(15) -0.0068(12) -0.0137(12) -0.0060(12)
C210 0.0363(15) 0.0274(14) 0.0280(14) -0.0070(11) -0.0041(11) -0.0024(11)
C211 0.0325(15) 0.0247(14) 0.0447(17) -0.0040(12) -0.0058(13) -0.0020(11)
C212 0.0222(12) 0.0266(13) 0.0216(12) -0.0006(10) -0.0044(9) -0.0045(10)
C213 0.0322(14) 0.0275(13) 0.0256(13) 0.0001(10) -0.0067(11) -0.0043(11)
C214 0.0390(16) 0.0301(15) 0.0317(15) 0.0004(12) -0.0100(12) 0.0059(12)
C215 0.0263(14) 0.0523(19) 0.0343(15) -0.0009(14) -0.0089(12) 0.0090(13)
C216 0.0223(13) 0.058(2) 0.0329(15) 0.0048(14) -0.0064(11) -0.0109(13)
C217 0.0253(13) 0.0320(14) 0.0286(13) 0.0037(11) -0.0061(10) -0.0080(11)
C218 0.0207(12) 0.0248(12) 0.0241(12) -0.0027(10) -0.0041(9) -0.0039(10)
C219 0.0459(17) 0.0321(15) 0.0279(14) -0.0004(11) -0.0093(12) -0.0047(13)
C220 0.0529(19) 0.0388(17) 0.0259(14) -0.0087(12) -0.0074(13) -0.0088(14)
C221 0.0377(16) 0.0295(15) 0.0390(16) -0.0097(12) -0.0032(13) -0.0086(12)
C222 0.0308(14) 0.0258(14) 0.0378(15) -0.0012(11) -0.0081(12) -0.0058(11)
C223 0.0213(12) 0.0269(13) 0.0259(12) -0.0021(10) -0.0033(10) -0.0071(10)
C224 0.0333(18) 0.041(2) 0.110(4) 0.004(2) -0.010(2) -0.0036(15)

loop_
_atom_type_symbol
_atom_type_description
_atom_type_scat_dispersion_real
_atom_type_scat_dispersion_imag
_atom_type_scat_source
C C 0.0033 0.0016 'International Tables Vol C Tables 4.2.6.8 and 6.1.1.4'
H H 0.0000 0.0000 'International Tables Vol C Tables 4.2.6.8 and 6.1.1.4'
P P 0.1023 0.0942 'International Tables Vol C Tables 4.2.6.8 and 6.1.1.4'
Fe Fe 0.3463 0.8444 'International Tables Vol C Tables 4.2.6.8 and 6.1.1.4'
O O 0.0106 0.0060 'International Tables Vol C Tables 4.2.6.8 and 6.1.1.4'
B B 0.0013 0.0007 'International Tables Vol C Tables 4.2.6.8 and 6.1.1.4'

loop_
_geom_angle_atom_site_label_1
_geom_angle_atom_site_label_2
_geom_angle_atom_site_label_3
_geom_angle
C101 Fe1 C106 124.50(10)
C101 Fe1 C102 41.25(10)
C106 Fe1 C102 162.20(11)
C101 Fe1 C105 41.29(10)
C106 Fe1 C105 107.24(11)
C102 Fe1 C105 68.93(11)
C101 Fe1 C110 161.03(11)
C106 Fe1 C110 41.08(11)
C102 Fe1 C110 155.64(11)
C105 Fe1 C110 123.23(12)
C101 Fe1 C108 122.71(11)
C106 Fe1 C108 68.72(11)
C102 Fe1 C108 108.21(11)
C105 Fe1 C108 158.87(12)
C110 Fe1 C108 68.23(12)
C101 Fe1 C107 108.81(10)
C106 Fe1 C107 40.77(11)
C102 Fe1 C107 125.64(11)
C105 Fe1 C107 122.90(11)
C110 Fe1 C107 68.37(11)
C108 Fe1 C107 40.63(11)
C101 Fe1 C109 157.70(12)
C106 Fe1 C109 68.74(11)
C102 Fe1 C109 121.14(11)
C105 Fe1 C109 159.09(12)
C110 Fe1 C109 40.38(12)
C108 Fe1 C109 40.63(12)
C107 Fe1 C109 68.31(11)
C101 Fe1 C104 68.80(11)
C106 Fe1 C104 120.78(12)
C102 Fe1 C104 68.32(11)
C105 Fe1 C104 40.43(11)
C110 Fe1 C104 106.21(12)
C108 Fe1 C104 159.69(12)
C107 Fe1 C104 157.42(12)
C109 Fe1 C104 122.63(12)
C101 Fe1 C103 68.64(11)
C106 Fe1 C103 155.82(12)
C102 Fe1 C103 40.46(11)
C105 Fe1 C103 68.06(11)
C110 Fe1 C103 120.14(12)
C108 Fe1 C103 124.21(12)
C107 Fe1 C103 161.58(12)
C109 Fe1 C103 106.73(12)
C104 Fe1 C103 40.27(12)
C101 P1 C118 104.34(12)
C101 P1 C112 106.25(12)
C118 P1 C112 105.58(11)
C101 P1 B1 115.37(13)
C118 P1 B1 109.48(14)
C112 P1 B1 114.88(13)
C111 O1 C124 109.7(2)
P1 B1 H1B 102.9
P1 B1 H2B 111.3
H1B B1 H2B 119.1
P1 B1 H3B 103.9
H1B B1 H3B 112.1
H2B B1 H3B 106.5
C102 C101 C105 107.0(2)
C102 C101 P1 124.44(19)
C105 C101 P1 128.4(2)
C102 C101 Fe1 69.55(14)
C105 C101 Fe1 69.59(14)
P1 C101 Fe1 128.78(14)
C103 C102 C101 108.1(2)
C103 C102 Fe1 70.58(16)
C101 C102 Fe1 69.20(14)
C103 C102 H102 126.0
C101 C102 H102 126.0
Fe1 C102 H102 126.2
C104 C103 C102 108.4(2)
C104 C103 Fe1 69.66(16)
C102 C103 Fe1 68.96(15)
C104 C103 H103 125.9
C102 C103 H103 125.7
Fe1 C103 H103 126.8
C105 C104 C103 108.3(2)
C105 C104 Fe1 69.24(15)
C103 C104 Fe1 70.07(16)
C105 C104 H104 125.8
C103 C104 H104 125.9
Fe1 C104 H104 126.7
C104 C105 C101 108.2(2)
C104 C105 Fe1 70.33(15)
C101 C105 Fe1 69.12(14)
C104 C105 H105 125.9
C101 C105 H105 125.9
Fe1 C105 H105 126.1
C107 C106 C110 107.3(2)
C107 C106 C111 126.8(3)
C110 C106 C111 125.8(3)
C107 C106 Fe1 70.01(15)
C110 C106 Fe1 69.68(15)
C111 C106 Fe1 122.0(2)
C108 C107 C106 108.3(3)
C108 C107 Fe1 69.63(16)
C106 C107 Fe1 69.22(16)
C108 C107 H107 125.9
C106 C107 H107 125.8
Fe1 C107 H107 126.9
C107 C108 C109 108.0(3)
C107 C108 Fe1 69.74(15)
C109 C108 Fe1 69.86(17)
C107 C108 H108 126.0
C109 C108 H108 125.9
Fe1 C108 H108 125.8
C110 C109 C108 108.0(2)
C110 C109 Fe1 69.51(15)
C108 C109 Fe1 69.51(16)
C110 C109 H109 125.9
C108 C109 H109 126.2
Fe1 C109 H109 126.4
C109 C110 C106 108.5(3)
C109 C110 Fe1 70.11(16)
C106 C110 Fe1 69.24(15)
C109 C110 H110 125.7
C106 C110 H110 125.8
Fe1 C110 H110 126.6
O1 C111 C106 110.7(2)
O1 C111 H11A 109.2
C106 C111 H11A 109.2
O1 C111 H11B 109.8
C106 C111 H11B 109.9
H11A C111 H11B 108.1
C113 C112 C117 119.6(2)
C113 C112 P1 119.5(2)
C117 C112 P1 120.9(2)
C114 C113 C112 119.8(3)
C114 C113 H113 120.2
C112 C113 H113 120.0
C115 C114 C113 120.2(3)
C115 C114 H114 119.8
C113 C114 H114 120.0
C114 C115 C116 120.4(3)
C114 C115 H115 119.8
C116 C115 H115 119.8
C115 C116 C117 119.6(3)
C115 C116 H116 120.1
C117 C116 H116 120.3
C116 C117 C112 120.3(3)
C116 C117 H117 119.9
C112 C117 H117 119.8
C123 C118 C119 118.7(2)
C123 C118 P1 121.89(19)
C119 C118 P1 119.2(2)
C120 C119 C118 120.5(3)
C120 C119 H119 120.0
C118 C119 H119 119.5
C119 C120 C121 119.9(3)
C119 C120 H120 120.1
C121 C120 H120 120.0
C122 C121 C120 119.9(3)
C122 C121 H121 120.0
C120 C121 H121 120.1
C121 C122 C123 120.3(3)
C121 C122 H122 120.0
C123 C122 H122 119.7
C122 C123 C118 120.6(2)
C122 C123 H123 119.9
C118 C123 H123 119.5
O1 C124 H24A 109.7
O1 C124 H24B 109.4
H24A C124 H24B 109.5
O1 C124 H24C 109.4
H24A C124 H24C 109.5
H24B C124 H24C 109.5
C201 Fe2 C202 41.24(10)
C201 Fe2 C206 125.64(10)
C202 Fe2 C206 163.81(11)
C201 Fe2 C210 162.06(11)
C202 Fe2 C210 154.26(11)
C206 Fe2 C210 41.04(11)
C201 Fe2 C205 41.05(10)
C202 Fe2 C205 68.85(11)
C206 Fe2 C205 107.25(11)
C210 Fe2 C205 123.84(11)
C201 Fe2 C209 156.94(11)
C202 Fe2 C209 120.55(11)
C206 Fe2 C209 68.55(11)
C210 Fe2 C209 40.32(11)
C205 Fe2 C209 160.06(11)
C201 Fe2 C208 122.48(11)
C202 Fe2 C208 108.61(12)
C206 Fe2 C208 68.73(11)
C210 Fe2 C208 68.28(12)
C205 Fe2 C208 157.90(11)
C209 Fe2 C208 40.58(12)
C201 Fe2 C207 109.37(11)
C202 Fe2 C207 126.87(11)
C206 Fe2 C207 40.88(11)
C210 Fe2 C207 68.46(11)
C205 Fe2 C207 122.26(11)
C209 Fe2 C207 68.17(11)
C208 Fe2 C207 40.58(11)
C201 Fe2 C204 68.63(11)
C202 Fe2 C204 68.15(12)
C206 Fe2 C204 119.83(12)
C210 Fe2 C204 105.85(12)
C205 Fe2 C204 40.63(11)
C209 Fe2 C204 123.17(12)
C208 Fe2 C204 160.56(12)
C207 Fe2 C204 156.41(12)
C201 Fe2 C203 68.77(11)
C202 Fe2 C203 40.48(11)
C206 Fe2 C203 154.24(12)
C210 Fe2 C203 118.79(12)
C205 Fe2 C203 68.41(12)
C209 Fe2 C203 106.42(12)
C208 Fe2 C203 124.82(12)
C207 Fe2 C203 162.72(12)
C204 Fe2 C203 40.33(13)
C201 P2 C212 106.45(11)
C201 P2 C218 104.92(12)
C212 P2 C218 105.29(12)
C201 P2 B2 113.58(14)
C212 P2 B2 116.31(13)
C218 P2 B2 109.39(13)
C211 O2 C224 109.9(2)
P2 B2 H4A 109.3
P2 B2 H5B 104.4
H4A B2 H5B 106.3
P2 B2 H6B 104.6
H4A B2 H6B 112.0
H5B B2 H6B 119.6
C205 C201 C202 107.3(2)
C205 C201 P2 129.3(2)
C202 C201 P2 123.3(2)
C205 C201 Fe2 69.81(14)
C202 C201 Fe2 69.52(14)
P2 C201 Fe2 127.48(14)
C203 C202 C201 108.4(2)
C203 C202 Fe2 70.60(16)
C201 C202 Fe2 69.24(14)
C203 C202 H202 125.9
C201 C202 H202 125.7
Fe2 C202 H202 125.9
C202 C203 C204 107.9(2)
C202 C203 Fe2 68.92(15)
C204 C203 Fe2 69.65(16)
C202 C203 H203 125.9
C204 C203 H203 126.2
Fe2 C203 H203 126.8
C203 C204 C205 108.6(3)
C203 C204 Fe2 70.02(17)
C205 C204 Fe2 69.23(15)
C203 C204 H204 125.7
C205 C204 H204 125.7
Fe2 C204 H204 126.9
C204 C205 C201 107.8(2)
C204 C205 Fe2 70.14(16)
C201 C205 Fe2 69.14(14)
C204 C205 H205 126.1
C201 C205 H205 126.0
Fe2 C205 H205 126.1
C207 C206 C210 107.3(2)
C207 C206 C211 126.1(3)
C210 C206 C211 126.5(3)
C207 C206 Fe2 70.03(15)
C210 C206 Fe2 69.50(15)
C211 C206 Fe2 122.38(19)
C208 C207 C206 108.1(2)
C208 C207 Fe2 69.66(16)
C206 C207 Fe2 69.09(15)
C208 C207 H207 125.9
C206 C207 H207 126.0
Fe2 C207 H207 127.0
C209 C208 C207 107.8(2)
C209 C208 Fe2 69.63(16)
C207 C208 Fe2 69.77(15)
C209 C208 H208 126.2
C207 C208 H208 126.0
Fe2 C208 H208 125.9
C210 C209 C208 108.4(3)
C210 C209 Fe2 69.52(16)
C208 C209 Fe2 69.79(16)
C210 C209 H209 125.9
C208 C209 H209 125.7
Fe2 C209 H209 126.4
C209 C210 C206 108.4(3)
C209 C210 Fe2 70.16(16)
C206 C210 Fe2 69.46(15)
C209 C210 H210 125.8
C206 C210 H210 125.9
Fe2 C210 H210 126.1
O2 C211 C206 110.3(2)
O2 C211 H11C 109.5
C206 C211 H11C 109.3
O2 C211 H11D 109.8
C206 C211 H11D 109.9
H11C C211 H11D 108.1
C213 C212 C217 119.4(2)
C213 C212 P2 119.8(2)
C217 C212 P2 120.7(2)
C212 C213 C214 120.3(3)
C212 C213 H213 119.9
C214 C213 H213 119.9
C215 C214 C213 119.6(3)
C215 C214 H214 120.1
C213 C214 H214 120.4
C214 C215 C216 120.9(3)
C214 C215 H215 119.8
C216 C215 H215 119.3
C215 C216 C217 119.8(3)
C215 C216 H216 120.2
C217 C216 H216 120.1
C216 C217 C212 120.1(3)
C216 C217 H217 119.9
C212 C217 H217 120.1
C223 C218 C219 119.2(2)
C223 C218 P2 121.25(19)
C219 C218 P2 119.3(2)
C220 C219 C218 120.4(3)
C220 C219 H219 119.9
C218 C219 H219 119.7
C221 C220 C219 119.6(3)
C221 C220 H220 120.2
C219 C220 H220 120.2
C222 C221 C220 120.5(3)
C222 C221 H221 119.8
C220 C221 H221 119.7
C221 C222 C223 119.8(3)
C221 C222 H222 120.1
C223 C222 H222 120.1
C218 C223 C222 120.5(2)
C218 C223 H223 119.6
C222 C223 H223 119.9
O2 C224 H24D 110.1
O2 C224 H24E 109.7
H24D C224 H24E 109.5
O2 C224 H24F 108.6
H24D C224 H24F 109.5
H24E C224 H24F 109.5

loop_
_geom_bond_atom_site_label_1
_geom_bond_atom_site_label_2
_geom_bond_distance
Fe1 C101 2.035(2)
Fe1 C106 2.038(3)
Fe1 C102 2.039(3)
Fe1 C105 2.041(3)
Fe1 C110 2.044(3)
Fe1 C108 2.047(3)
Fe1 C107 2.048(3)
Fe1 C109 2.052(3)
Fe1 C104 2.055(3)
Fe1 C103 2.061(3)
P1 C101 1.788(3)
P1 C118 1.811(3)
P1 C112 1.818(3)
P1 B1 1.919(3)
O1 C111 1.418(3)
O1 C124 1.427(4)
B1 H1B 1.2003
B1 H2B 1.0625
B1 H3B 1.0662
C101 C102 1.435(3)
C101 C105 1.437(4)
C102 C103 1.418(4)
C102 H102 0.9300
C103 C104 1.417(4)
C103 H103 0.9299
C104 C105 1.415(4)
C104 H104 0.9300
C105 H105 0.9300
C106 C107 1.423(4)
C106 C110 1.432(4)
C106 C111 1.487(4)
C107 C108 1.422(4)
C107 H107 0.9299
C108 C109 1.423(4)
C108 H108 0.9299
C109 C110 1.413(4)
C109 H109 0.9300
C110 H110 0.9300
C111 H11A 0.9700
C111 H11B 0.9701
C112 C113 1.394(4)
C112 C117 1.394(4)
C113 C114 1.386(4)
C113 H113 0.9300
C114 C115 1.384(5)
C114 H114 0.9301
C115 C116 1.385(4)
C115 H115 0.9301
C116 C117 1.388(4)
C116 H116 0.9299
C117 H117 0.9299
C118 C123 1.391(4)
C118 C119 1.397(4)
C119 C120 1.387(4)
C119 H119 0.9301
C120 C121 1.387(4)
C120 H120 0.9301
C121 C122 1.378(4)
C121 H121 0.9301
C122 C123 1.386(4)
C122 H122 0.9300
C123 H123 0.9300
C124 H24A 0.9599
C124 H24B 0.9601
C124 H24C 0.9599
Fe2 C201 2.034(2)
Fe2 C202 2.038(3)
Fe2 C206 2.040(3)
Fe2 C210 2.041(3)
Fe2 C205 2.043(3)
Fe2 C209 2.049(3)
Fe2 C208 2.052(3)
Fe2 C207 2.053(3)
Fe2 C204 2.055(3)
Fe2 C203 2.060(3)
P2 C201 1.787(3)
P2 C212 1.808(3)
P2 C218 1.817(3)
P2 B2 1.915(3)
O2 C211 1.417(3)
O2 C224 1.429(4)
B2 H4A 1.1600
B2 H5B 1.0862
B2 H6B 1.1579
C201 C205 1.429(4)
C201 C202 1.434(4)
C202 C203 1.418(4)
C202 H202 0.9301
C203 C204 1.418(4)
C203 H203 0.9301
C204 C205 1.423(4)
C204 H204 0.9300
C205 H205 0.9300
C206 C207 1.429(4)
C206 C210 1.431(4)
C206 C211 1.491(4)
C207 C208 1.423(4)
C207 H207 0.9299
C208 C209 1.422(4)
C208 H208 0.9300
C209 C210 1.410(4)
C209 H209 0.9299
C210 H210 0.9301
C211 H11C 0.9700
C211 H11D 0.9699
C212 C213 1.392(4)
C212 C217 1.399(4)
C213 C214 1.396(4)
C213 H213 0.9300
C214 C215 1.380(5)
C214 H214 0.9299
C215 C216 1.384(5)
C215 H215 0.9300
C216 C217 1.390(4)
C216 H216 0.9300
C217 H217 0.9300
C218 C223 1.389(4)
C218 C219 1.394(4)
C219 C220 1.390(4)
C219 H219 0.9300
C220 C221 1.387(4)
C220 H220 0.9300
C221 C222 1.381(4)
C221 H221 0.9300
C222 C223 1.390(4)
C222 H222 0.9300
C223 H223 0.9300
C224 H24D 0.9599
C224 H24E 0.9599
C224 H24F 0.9600
